data_7251709
loop_
_publ_author_name
'Malpicci, Daniele'
'Lucenti, Elena'
'Zecchinello, Luca'
'Marinotto, Daniele'
'Cariati, Elena'
'Forni, Alessandra'

_publ_section_title
;
 Intra- and intermolecular H-bonds and &#x3c0;-&#x3c0; stacking driven
 organization of a triazine-based room temperature phosphorescent emitter.
;
_journal_issue 4
_journal_name_full 'Physical chemistry chemical physics : PCCP'
_journal_page_first 3016
_journal_page_last 3022
_journal_paper_doi 10.1039/d5cp03691g
_journal_volume 28
_journal_year 2026
_chemical_formula_moiety 'C14 H10 N7, N O3, H2 O'
_chemical_formula_sum 'C14 H12 N8 O4'
_chemical_formula_weight 356.32
_chemical_name_systematic
;
2-(triimidazo[1,2-a:1',2'-c:1'',2''-e][1,3,5]triazin-3-yl)pyridin-1-ium
;
_space_group_crystal_system triclinic
_space_group_IT_number 2
_space_group_name_Hall '-P 1'
_space_group_name_H-M_alt 'P -1'
_atom_sites_solution_hydrogens mixed
_atom_sites_solution_primary direct
_atom_sites_solution_secondary difmap
_audit_creation_method SHELXL-2019/3
_audit_update_record
;
2024-11-08 deposited with the CCDC.	2025-12-18 downloaded from the CCDC.
;
_cell_angle_alpha 98.4740(10)
_cell_angle_beta 92.2720(10)
_cell_angle_gamma 97.5280(10)
_cell_formula_units_Z 2
_cell_length_a 6.04050(10)
_cell_length_b 6.95160(10)
_cell_length_c 17.9256(3)
_cell_measurement_reflns_used 9433
_cell_measurement_temperature 150(2)
_cell_measurement_theta_max 79.1150
_cell_measurement_theta_min 4.9930
_cell_volume 736.75(2)
_computing_cell_refinement 'CrysAlisPro 1.171.42.93a (Rigaku OD, 2023)'
_computing_data_collection 'CrysAlisPro 1.171.42.93a (Rigaku OD, 2023)'
_computing_data_reduction 'CrysAlisPro 1.171.42.93a (Rigaku OD, 2023)'
_computing_molecular_graphics 'ORTEP III ( Burnett&Johnson, 1996)'
_computing_publication_material 'SHELXL-2019/3,PARST (Nardelli, 1995)'
_computing_structure_refinement 'SHELXL-2019/3 (Sheldrick, 2019)'
_computing_structure_solution 'SHELXT 2018/2 (Sheldrick, 2018)'
_diffrn_ambient_environment N~2~
_diffrn_ambient_temperature 150(1)
_diffrn_detector 'Hybrid Pixel Array Detector'
_diffrn_detector_area_resol_mean 10.0000
_diffrn_detector_type HyPix
_diffrn_measured_fraction_theta_full 0.999
_diffrn_measured_fraction_theta_max 0.986
_diffrn_measurement_device 'four-circle diffractometer'
_diffrn_measurement_device_type 'XtaLAB Synergy, Dualflex, HyPix'
_diffrn_radiation_monochromator mirror
_diffrn_radiation_probe x-ray
_diffrn_radiation_type 'Cu K\a'
_diffrn_radiation_wavelength 1.54184
_diffrn_reflns_av_R_equivalents 0.0339
_diffrn_reflns_av_unetI/netI 0.0242
_diffrn_reflns_Laue_measured_fraction_full 0.999
_diffrn_reflns_Laue_measured_fraction_max 0.986
_diffrn_reflns_limit_h_max 7
_diffrn_reflns_limit_h_min -7
_diffrn_reflns_limit_k_max 6
_diffrn_reflns_limit_k_min -8
_diffrn_reflns_limit_l_max 22
_diffrn_reflns_limit_l_min -22
_diffrn_reflns_number 15590
_diffrn_reflns_point_group_measured_fraction_full 0.999
_diffrn_reflns_point_group_measured_fraction_max 0.986
_diffrn_reflns_theta_full 67.684
_diffrn_reflns_theta_max 79.800
_diffrn_reflns_theta_min 4.998
_diffrn_source 'micro-focus sealed X-ray tube'
_diffrn_source_type 'PhotonJet (Cu) X-ray Source'
_exptl_absorpt_coefficient_mu 1.050
_exptl_absorpt_correction_T_max 1.00000
_exptl_absorpt_correction_T_min 0.06054
_exptl_absorpt_correction_type multi-scan
_exptl_absorpt_process_details
;
CrysAlisPro 1.171.43.108a (Rigaku Oxford Diffraction, 2024)
Empirical absorption correction using spherical harmonics,
implemented in SCALE3 ABSPACK scaling algorithm.
;
_exptl_crystal_colour colorless
_exptl_crystal_density_diffrn 1.606
_exptl_crystal_density_method none
_exptl_crystal_description plate
_exptl_crystal_F_000 368
_exptl_crystal_preparation Luminescent
_exptl_crystal_recrystallization_method
'Re-crystallisation from solvent: acetonitrile/dichloromethane/methanolin 10/5/5 volume ratio'
_exptl_crystal_size_max 0.200
_exptl_crystal_size_mid 0.100
_exptl_crystal_size_min 0.050
_refine_diff_density_max 0.545
_refine_diff_density_min -0.233
_refine_diff_density_rms 0.047
_refine_ls_extinction_coef 0.0012(4)
_refine_ls_extinction_expression Fc^*^=kFc[1+0.001xFc^2^\l^3^/sin(2\q)]^-1/4^
_refine_ls_extinction_method 'SHELXL-2019/2 (Sheldrick 2019)'
_refine_ls_goodness_of_fit_ref 1.018
_refine_ls_hydrogen_treatment mixed
_refine_ls_matrix_type full
_refine_ls_number_parameters 242
_refine_ls_number_reflns 3159
_refine_ls_number_restraints 3
_refine_ls_restrained_S_all 1.020
_refine_ls_R_factor_all 0.0457
_refine_ls_R_factor_gt 0.0421
_refine_ls_shift/su_max 0.000
_refine_ls_shift/su_mean 0.000
_refine_ls_structure_factor_coef Fsqd
_refine_ls_weighting_details 'w=1/[\s^2^(Fo^2^)+(0.0599P)^2^+0.3341P] where P=(Fo^2^+2Fc^2^)/3'
_refine_ls_weighting_scheme calc
_refine_ls_wR_factor_gt 0.1123
_refine_ls_wR_factor_ref 0.1153
_reflns_Friedel_coverage 0.000
_reflns_number_gt 2860
_reflns_number_total 3159
_reflns_threshold_expression 'I > 2\s(I)'
_cod_data_source_file d5cp03691g2.cif
_cod_data_source_block TT-2PyHNO3
_cod_database_code 7251709
_shelx_shelxl_version_number 2019/3
_shelx_space_group_comment
;
The symmetry employed for this shelxl refinement is uniquely defined
by the following loop, which should always be used as a source of
symmetry information in preference to the above space-group names.
They are only intended as comments.
;
_shelx_estimated_absorpt_t_min 0.818
_shelx_estimated_absorpt_t_max 0.949
_oxdiff_exptl_absorpt_empirical_full_min 0.649
_oxdiff_exptl_absorpt_empirical_full_max 12.869
_oxdiff_exptl_absorpt_empirical_details
;
Empirical correction (ABSPACK) includes:
- Absorption correction using spherical harmonics
- Frame scaling
;

loop_
_space_group_symop_operation_xyz
'x, y, z'
'-x, -y, -z'

loop_
_atom_site_label
_atom_site_type_symbol
_atom_site_fract_x
_atom_site_fract_y
_atom_site_fract_z
_atom_site_U_iso_or_equiv
_atom_site_adp_type
_atom_site_occupancy
_atom_site_site_symmetry_order
_atom_site_calc_flag
_atom_site_refinement_flags_posn
_atom_site_refinement_flags_adp
_atom_site_refinement_flags_occupancy
_atom_site_disorder_assembly
_atom_site_disorder_group
N1 N 0.8722(2) 0.92623(18) 0.37585(8) 0.0320(3) Uani 1 1 d . . . . .
N2 N 0.5516(2) 0.76055(16) 0.31864(7) 0.0264(3) Uani 1 1 d . . . . .
N3 N 0.2000(2) 0.57812(17) 0.26185(7) 0.0281(3) Uani 1 1 d . . . . .
N4 N 0.2635(2) 0.61472(17) 0.38625(7) 0.0269(3) Uani 1 1 d . . . . .
N5 N 0.3280(2) 0.66656(18) 0.52275(7) 0.0316(3) Uani 1 1 d . . . . .
N6 N 0.5935(2) 0.78225(17) 0.45125(7) 0.0290(3) Uani 1 1 d . . . . .
N7 N 0.4263(2) 0.71139(18) 0.14889(7) 0.0298(3) Uani 1 1 d . . . . .
H7 H 0.327094 0.663453 0.178383 0.036 Uiso 1 1 calc R U . . .
C1 C 0.8730(2) 0.9277(2) 0.29960(9) 0.0313(3) Uani 1 1 d . . . . .
H1 H 0.993351 0.991289 0.275743 0.038 Uiso 1 1 calc R U . . .
C2 C 0.6812(2) 0.8274(2) 0.26131(8) 0.0280(3) Uani 1 1 d . . . . .
C3 C 0.3403(2) 0.6534(2) 0.31853(8) 0.0259(3) Uani 1 1 d . . . . .
C4 C 0.0199(2) 0.4812(2) 0.29431(9) 0.0302(3) Uani 1 1 d . . . . .
H4 H -0.110286 0.410132 0.266703 0.036 Uiso 1 1 calc R U . . .
C5 C 0.0550(2) 0.5019(2) 0.37014(9) 0.0293(3) Uani 1 1 d . . . . .
H5 H -0.042028 0.450299 0.404992 0.035 Uiso 1 1 calc R U . . .
C6 C 0.3843(2) 0.6826(2) 0.45442(8) 0.0280(3) Uani 1 1 d . . . . .
C7 C 0.5150(3) 0.7623(2) 0.56782(9) 0.0339(3) Uani 1 1 d . . . . .
H7C H 0.525960 0.775416 0.621390 0.041 Uiso 1 1 calc R U . . .
C8 C 0.6793(3) 0.8344(2) 0.52598(9) 0.0330(3) Uani 1 1 d . . . . .
H8 H 0.821720 0.904867 0.543658 0.040 Uiso 1 1 calc R U . . .
C9 C 0.6798(2) 0.8258(2) 0.38460(8) 0.0283(3) Uani 1 1 d . . . . .
C10 C 0.6263(2) 0.8013(2) 0.18068(8) 0.0284(3) Uani 1 1 d . . . . .
C11 C 0.3703(3) 0.6910(2) 0.07428(9) 0.0347(3) Uani 1 1 d . . . . .
H11 H 0.226082 0.627945 0.054924 0.042 Uiso 1 1 calc R U . . .
C12 C 0.5215(3) 0.7613(2) 0.02640(9) 0.0400(4) Uani 1 1 d . . . . .
H12 H 0.483960 0.748138 -0.026250 0.048 Uiso 1 1 calc R U . . .
C13 C 0.7307(3) 0.8521(3) 0.05667(10) 0.0429(4) Uani 1 1 d . . . . .
H13 H 0.838364 0.900090 0.024235 0.051 Uiso 1 1 calc R U . . .
C14 C 0.7843(3) 0.8735(2) 0.13295(10) 0.0376(4) Uani 1 1 d . . . . .
H14 H 0.927572 0.936800 0.153159 0.045 Uiso 1 1 calc R U . . .
N8 N -0.6018(2) 0.20587(18) 0.19004(7) 0.0305(3) Uani 1 1 d . . . . .
O1 O -0.6434(3) 0.1332(2) 0.24758(8) 0.0558(4) Uani 1 1 d . . . . .
O2 O -0.4341(2) 0.3265(2) 0.18671(9) 0.0543(4) Uani 1 1 d . . . . .
O3 O -0.7332(2) 0.1545(2) 0.13320(8) 0.0526(4) Uani 1 1 d . . . . .
O4 O -0.0628(3) 0.3778(2) 0.08947(9) 0.0576(4) Uani 1 1 d D . . . .
H4A H 0.035(4) 0.304(4) 0.1089(16) 0.086 Uiso 1 1 d D U . . .
H4B H -0.187(4) 0.354(4) 0.1168(16) 0.086 Uiso 1 1 d D U . . .

loop_
_atom_site_aniso_label
_atom_site_aniso_U_11
_atom_site_aniso_U_22
_atom_site_aniso_U_33
_atom_site_aniso_U_23
_atom_site_aniso_U_13
_atom_site_aniso_U_12
N1 0.0295(6) 0.0271(6) 0.0379(7) 0.0041(5) -0.0007(5) 0.0001(5)
N2 0.0262(6) 0.0241(5) 0.0290(6) 0.0057(4) 0.0022(5) 0.0016(4)
N3 0.0260(6) 0.0275(6) 0.0301(6) 0.0046(5) 0.0027(5) 0.0003(4)
N4 0.0275(6) 0.0256(6) 0.0276(6) 0.0058(4) 0.0027(5) 0.0017(4)
N5 0.0393(7) 0.0278(6) 0.0282(6) 0.0047(5) 0.0029(5) 0.0054(5)
N6 0.0324(6) 0.0247(6) 0.0292(6) 0.0042(5) -0.0020(5) 0.0023(5)
N7 0.0310(6) 0.0290(6) 0.0292(6) 0.0069(5) 0.0045(5) -0.0003(5)
C1 0.0276(7) 0.0270(7) 0.0387(8) 0.0063(6) 0.0024(6) -0.0005(5)
C2 0.0270(7) 0.0236(6) 0.0341(7) 0.0080(5) 0.0050(6) 0.0018(5)
C3 0.0255(6) 0.0239(6) 0.0285(7) 0.0054(5) 0.0026(5) 0.0025(5)
C4 0.0264(7) 0.0280(7) 0.0352(7) 0.0051(6) 0.0037(6) -0.0006(5)
C5 0.0262(7) 0.0275(7) 0.0342(7) 0.0063(5) 0.0042(5) 0.0011(5)
C6 0.0322(7) 0.0236(6) 0.0285(7) 0.0044(5) 0.0012(5) 0.0042(5)
C7 0.0451(9) 0.0281(7) 0.0281(7) 0.0028(5) -0.0023(6) 0.0069(6)
C8 0.0398(8) 0.0262(7) 0.0317(7) 0.0021(5) -0.0059(6) 0.0043(6)
C9 0.0304(7) 0.0228(6) 0.0312(7) 0.0038(5) -0.0006(6) 0.0033(5)
C10 0.0302(7) 0.0222(6) 0.0333(7) 0.0059(5) 0.0050(6) 0.0023(5)
C11 0.0396(8) 0.0329(7) 0.0306(7) 0.0059(6) 0.0009(6) 0.0001(6)
C12 0.0513(10) 0.0380(8) 0.0302(8) 0.0084(6) 0.0053(7) -0.0008(7)
C13 0.0472(10) 0.0420(9) 0.0385(9) 0.0108(7) 0.0133(7) -0.0053(7)
C14 0.0358(8) 0.0367(8) 0.0386(8) 0.0080(6) 0.0084(7) -0.0051(6)
N8 0.0281(6) 0.0314(6) 0.0320(6) 0.0042(5) 0.0048(5) 0.0044(5)
O1 0.0772(10) 0.0606(8) 0.0403(7) 0.0210(6) 0.0214(7) 0.0285(7)
O2 0.0309(6) 0.0456(7) 0.0806(10) -0.0006(7) 0.0094(6) -0.0067(5)
O3 0.0468(7) 0.0614(8) 0.0434(7) -0.0022(6) -0.0091(6) 0.0000(6)
O4 0.0528(8) 0.0688(10) 0.0517(8) 0.0224(7) -0.0008(6) -0.0033(7)

loop_
_atom_type_symbol
_atom_type_description
_atom_type_scat_dispersion_real
_atom_type_scat_dispersion_imag
_atom_type_scat_source
C C 0.0181 0.0091 'International Tables Vol C Tables 4.2.6.8 and 6.1.1.4'
H H 0.0000 0.0000 'International Tables Vol C Tables 4.2.6.8 and 6.1.1.4'
N N 0.0311 0.0180 'International Tables Vol C Tables 4.2.6.8 and 6.1.1.4'
O O 0.0492 0.0322 'International Tables Vol C Tables 4.2.6.8 and 6.1.1.4'

loop_
_geom_angle_atom_site_label_1
_geom_angle_atom_site_label_2
_geom_angle_atom_site_label_3
_geom_angle
_geom_angle_site_symmetry_1
_geom_angle_site_symmetry_3
_geom_angle_publ_flag
C9 N1 C1 103.93(12) . . ?
C9 N2 C3 121.18(12) . . ?
C9 N2 C2 105.24(12) . . ?
C3 N2 C2 133.58(12) . . ?
C3 N3 C4 104.50(12) . . ?
C3 N4 C6 122.75(12) . . ?
C3 N4 C5 106.40(12) . . ?
C6 N4 C5 130.85(12) . . ?
C6 N5 C7 103.62(13) . . ?
C6 N6 C9 122.90(13) . . ?
C6 N6 C8 105.94(12) . . ?
C9 N6 C8 131.02(13) . . ?
C10 N7 C11 123.46(13) . . ?
N1 C1 C2 112.70(13) . . ?
C1 C2 N2 103.98(13) . . ?
C1 C2 C10 127.18(14) . . ?
N2 C2 C10 128.83(13) . . ?
N3 C3 N4 112.75(12) . . ?
N3 C3 N2 129.18(13) . . ?
N4 C3 N2 118.05(13) . . ?
C5 C4 N3 111.09(13) . . ?
C4 C5 N4 105.25(12) . . ?
N5 C6 N6 113.72(13) . . ?
N5 C6 N4 129.43(14) . . ?
N6 C6 N4 116.85(13) . . ?
C8 C7 N5 111.86(14) . . ?
C7 C8 N6 104.87(13) . . ?
N1 C9 N2 114.14(13) . . ?
N1 C9 N6 127.70(14) . . ?
N2 C9 N6 118.15(13) . . ?
N7 C10 C14 117.70(14) . . ?
N7 C10 C2 122.72(13) . . ?
C14 C10 C2 119.57(14) . . ?
N7 C11 C12 119.98(15) . . ?
C11 C12 C13 118.40(16) . . ?
C14 C13 C12 120.88(15) . . ?
C13 C14 C10 119.57(16) . . ?
O1 N8 O2 122.44(16) . . ?
O1 N8 O3 118.58(15) . . ?
O2 N8 O3 118.98(15) . . ?

loop_
_geom_bond_atom_site_label_1
_geom_bond_atom_site_label_2
_geom_bond_distance
_geom_bond_site_symmetry_2
_geom_bond_publ_flag
N1 C9 1.3025(19) . ?
N1 C1 1.369(2) . ?
N2 C9 1.3716(19) . ?
N2 C3 1.3908(18) . ?
N2 C2 1.4121(18) . ?
N3 C3 1.2974(18) . ?
N3 C4 1.3963(18) . ?
N4 C3 1.3671(18) . ?
N4 C6 1.3845(19) . ?
N4 C5 1.3894(18) . ?
N5 C6 1.3006(19) . ?
N5 C7 1.394(2) . ?
N6 C6 1.3666(19) . ?
N6 C9 1.3806(19) . ?
N6 C8 1.3955(19) . ?
N7 C10 1.3482(19) . ?
N7 C11 1.349(2) . ?
C1 C2 1.373(2) . ?
C2 C10 1.449(2) . ?
C4 C5 1.351(2) . ?
C7 C8 1.356(2) . ?
C10 C14 1.400(2) . ?
C11 C12 1.371(2) . ?
C12 C13 1.388(3) . ?
C13 C14 1.374(2) . ?
N8 O1 1.2340(18) . ?
N8 O2 1.2368(18) . ?
N8 O3 1.2447(18) . ?
